data_7234558
loop_
_publ_author_name
'Takahiro Kamata'
'Hisahiro Sasabe'
'Yuichirio Watanabe'
'Daisuke Yokoyama'
'Hiroshi Katagiri'
'Junji Kido'

_publ_section_title
;
 A series of fluorinated phenylpyridine-based electron-transporters for
 blue phosphorescent OLEDs
;
_journal_name_full 'Journal of Materials Chemistry C'
_journal_page_first 1104
_journal_page_last 1110
_journal_paper_doi 10.1039/C5TC03879K
_journal_volume 4
_journal_year 2016
_chemical_formula_moiety 'C38 H25 F N4'
_chemical_formula_sum 'C38 H25 F N4'
_chemical_formula_weight 556.62
_chemical_name_systematic B4PyMFB
_space_group_crystal_system orthorhombic
_space_group_IT_number 31
_space_group_name_Hall 'P 2ac -2'
_space_group_name_H-M_alt 'P m n 21'
_atom_sites_solution_hydrogens geom
_atom_sites_solution_primary direct
_atom_sites_solution_secondary difmap
_cell_angle_alpha 90
_cell_angle_beta 90
_cell_angle_gamma 90
_cell_formula_units_Z 2
_cell_length_a 33.005(12)
_cell_length_b 3.7442(13)
_cell_length_c 10.782(4)
_cell_measurement_reflns_used 3496
_cell_measurement_temperature 93
_cell_measurement_theta_max 30.4
_cell_measurement_theta_min 2.3
_cell_volume 1332.4(8)
_computing_cell_refinement 'CrystalClear-SM Expert 2.0 r15 (Rigaku, 2011)'
_computing_data_collection 'CrystalClear-SM Expert 2.0 r15 (Rigaku, 2011)'
_computing_data_reduction 'CrystalClear-SM Expert 2.0 r15 (Rigaku, 2011)'
_computing_molecular_graphics 'ORTEP-3 for Windows (Farrugia, 2012)'
_computing_publication_material 'Yadokari-XG (Wakita, Nemoto et al., 2009)'
_computing_structure_refinement 'SHELXL-2014 (Sheldrick, 2015)'
_computing_structure_solution 'SHELXT (Sheldrick, 2015)'
_diffrn_ambient_temperature 93
_diffrn_detector_area_resol_mean 28.5714
_diffrn_measured_fraction_theta_full 0.996
_diffrn_measured_fraction_theta_max 0.997
_diffrn_measurement_device_type 'Rigaku Saturn 70 CCD area detector'
_diffrn_measurement_method \w
_diffrn_radiation_type MoK\a
_diffrn_radiation_wavelength 0.71075
_diffrn_reflns_av_R_equivalents 0.0280
_diffrn_reflns_av_unetI/netI 0.0187
_diffrn_reflns_Laue_measured_fraction_full 0.996
_diffrn_reflns_Laue_measured_fraction_max 0.997
_diffrn_reflns_limit_h_max 41
_diffrn_reflns_limit_h_min -41
_diffrn_reflns_limit_k_max 4
_diffrn_reflns_limit_k_min -4
_diffrn_reflns_limit_l_max 13
_diffrn_reflns_limit_l_min -13
_diffrn_reflns_number 15232
_diffrn_reflns_point_group_measured_fraction_full 0.997
_diffrn_reflns_point_group_measured_fraction_max 0.997
_diffrn_reflns_theta_full 25.242
_diffrn_reflns_theta_max 26.499
_diffrn_reflns_theta_min 1.987
_diffrn_source 'Rotating Anode'
_exptl_absorpt_coefficient_mu 0.087
_exptl_absorpt_correction_T_max 1.000
_exptl_absorpt_correction_T_min 0.906
_exptl_absorpt_correction_type multi-scan
_exptl_absorpt_process_details '(REQAB; Jacobson, 1998)'
_exptl_crystal_colour Colorless
_exptl_crystal_density_diffrn 1.387
_exptl_crystal_description Prism
_exptl_crystal_F_000 580
_exptl_crystal_size_max 0.100
_exptl_crystal_size_mid 0.050
_exptl_crystal_size_min 0.050
_refine_diff_density_max 0.317
_refine_diff_density_min -0.270
_refine_diff_density_rms 0.077
_refine_ls_abs_structure_details
;
 Flack x determined using 1230 quotients [(I+)-(I-)]/[(I+)+(I-)]
 (Parsons, Flack and Wagner, Acta Cryst. B69 (2013) 249-259).
;
_refine_ls_extinction_coef .
_refine_ls_extinction_method none
_refine_ls_goodness_of_fit_ref 1.107
_refine_ls_hydrogen_treatment constr
_refine_ls_matrix_type full
_refine_ls_number_parameters 199
_refine_ls_number_reflns 2817
_refine_ls_number_restraints 1
_refine_ls_restrained_S_all 1.107
_refine_ls_R_factor_all 0.0373
_refine_ls_R_factor_gt 0.0335
_refine_ls_shift/su_max 0.000
_refine_ls_shift/su_mean 0.000
_refine_ls_structure_factor_coef Fsqd
_refine_ls_weighting_details 'w=1/[\s^2^(Fo^2^)+(0.0801P)^2^] where P=(Fo^2^+2Fc^2^)/3'
_refine_ls_weighting_scheme calc
_refine_ls_wR_factor_gt 0.0915
_refine_ls_wR_factor_ref 0.1054
_reflns_Friedel_coverage 0.898
_reflns_Friedel_fraction_full 0.997
_reflns_Friedel_fraction_max 0.998
_reflns_number_gt 2708
_reflns_number_total 2817
_reflns_threshold_expression 'I > 2\s(I)'
_cod_data_source_file J-Mater-Chem-C-2016-4-1104.cif
_cod_data_source_block ydkr2
_cod_depositor_comments
;
The following automatic conversions were performed:

data item '_exptl_absorpt_correction_type' value 'Multi-scan' was
changed to 'multi-scan' in accordance with the built-in table derived
from the CIF Core dictionary named 'cif_core.dic' version 2.4.5 last
updated on 2014-11-21.

Automatic conversion script
Id: cif_fix_values 6909 2019-04-08 15:41:33Z antanas 
;
_cod_database_code 7234558
_shelx_space_group_comment
;
The symmetry employed for this shelxl refinement is uniquely defined
by the following loop, which should always be used as a source of
symmetry information in preference to the above space-group names.
They are only intended as comments.
;
_shelx_estimated_absorpt_t_min 0.991
_shelx_estimated_absorpt_t_max 0.996

loop_
_space_group_symop_operation_xyz
'x, y, z'
'-x+1/2, -y, z+1/2'
'-x, y, z'
'x+1/2, -y, z+1/2'

loop_
_atom_site_label
_atom_site_type_symbol
_atom_site_fract_x
_atom_site_fract_y
_atom_site_fract_z
_atom_site_U_iso_or_equiv
_atom_site_adp_type
_atom_site_occupancy
_atom_site_site_symmetry_order
_atom_site_calc_flag
_atom_site_refinement_flags_posn
_atom_site_refinement_flags_adp
_atom_site_refinement_flags_occupancy
_atom_site_disorder_assembly
_atom_site_disorder_group
F1 F 0.5000 -0.4299(5) 0.48037(17) 0.0221(4) Uani 1 2 d S T P . .
N1 N 0.24349(5) 0.3932(5) 0.33124(18) 0.0194(4) Uani 1 1 d . . . . .
N2 N 0.38561(6) -0.0796(5) -0.46672(17) 0.0211(4) Uani 1 1 d . . . . .
C1 C 0.5000 -0.2840(8) 0.3648(3) 0.0170(6) Uani 1 2 d S T P . .
C2 C 0.46312(6) -0.2165(6) 0.3093(2) 0.0167(4) Uani 1 1 d . . . . .
H2 H 0.4385 -0.2690 0.3509 0.020 Uiso 1 1 calc R U . . .
C3 C 0.46301(6) -0.0691(5) 0.1903(2) 0.0151(4) Uani 1 1 d . . . . .
C4 C 0.5000 0.0075(8) 0.1326(3) 0.0160(6) Uani 1 2 d S T P . .
H4 H 0.5000 0.1137 0.0526 0.019 Uiso 1 2 calc R U P . .
C5 C 0.38954(6) 0.1060(6) 0.1883(2) 0.0156(4) Uani 1 1 d . . . . .
H5 H 0.3906 0.1297 0.2760 0.019 Uiso 1 1 calc R U . . .
C6 C 0.35292(6) 0.1713(6) 0.12567(19) 0.0158(5) Uani 1 1 d . . . . .
C7 C 0.35199(6) 0.1397(6) -0.0038(2) 0.0163(4) Uani 1 1 d . . . . .
H7 H 0.3275 0.1840 -0.0472 0.020 Uiso 1 1 calc R U . . .
C8 C 0.38670(7) 0.0439(6) -0.06952(19) 0.0153(5) Uani 1 1 d . . . . .
C9 C 0.42254(6) -0.0234(5) -0.0051(2) 0.0155(4) Uani 1 1 d . . . . .
H9 H 0.4462 -0.0911 -0.0496 0.019 Uiso 1 1 calc R U . . .
C10 C 0.42427(6) 0.0070(6) 0.12364(19) 0.0155(4) Uani 1 1 d . . . . .
C11 C 0.27531(6) 0.2272(6) 0.3822(2) 0.0197(5) Uani 1 1 d . . . . .
H11 H 0.2731 0.1523 0.4661 0.024 Uiso 1 1 calc R U . . .
C12 C 0.24807(7) 0.4951(6) 0.2125(2) 0.0188(5) Uani 1 1 d . . . . .
H12 H 0.2262 0.6172 0.1741 0.023 Uiso 1 1 calc R U . . .
C13 C 0.28271(6) 0.4336(6) 0.1423(2) 0.0175(5) Uani 1 1 d . . . . .
H13 H 0.2840 0.5103 0.0585 0.021 Uiso 1 1 calc R U . . .
C14 C 0.31552(6) 0.2583(6) 0.19632(19) 0.0161(4) Uani 1 1 d . . . . .
C15 C 0.31144(6) 0.1570(6) 0.3206(2) 0.0185(5) Uani 1 1 d . . . . .
H15 H 0.3331 0.0414 0.3624 0.022 Uiso 1 1 calc R U . . .
C16 C 0.38599(6) 0.0050(6) -0.20704(19) 0.0157(5) Uani 1 1 d . . . . .
C17 C 0.35264(6) -0.1411(6) -0.2682(2) 0.0180(5) Uani 1 1 d . . . . .
H17 H 0.3293 -0.2129 -0.2231 0.022 Uiso 1 1 calc R U . . .
C18 C 0.35419(6) -0.1796(6) -0.3961(2) 0.0196(5) Uani 1 1 d . . . . .
H18 H 0.3315 -0.2838 -0.4362 0.024 Uiso 1 1 calc R U . . .
C19 C 0.41732(7) 0.0653(6) -0.4070(2) 0.0202(5) Uani 1 1 d . . . . .
H19 H 0.4399 0.1411 -0.4547 0.024 Uiso 1 1 calc R U . . .
C20 C 0.41886(6) 0.1101(6) -0.2795(2) 0.0185(5) Uani 1 1 d . . . . .
H20 H 0.4422 0.2118 -0.2417 0.022 Uiso 1 1 calc R U . . .

loop_
_atom_site_aniso_label
_atom_site_aniso_U_11
_atom_site_aniso_U_22
_atom_site_aniso_U_33
_atom_site_aniso_U_23
_atom_site_aniso_U_13
_atom_site_aniso_U_12
F1 0.0186(9) 0.0316(10) 0.0161(9) 0.0071(8) 0.000 0.000
N1 0.0157(9) 0.0237(10) 0.0189(9) -0.0016(8) 0.0018(7) 0.0010(7)
N2 0.0224(10) 0.0256(10) 0.0153(9) 0.0001(8) 0.0000(7) 0.0004(8)
C1 0.0187(14) 0.0196(14) 0.0126(14) -0.0012(12) 0.000 0.000
C2 0.0139(10) 0.0188(10) 0.0174(10) -0.0021(9) 0.0028(8) -0.0011(8)
C3 0.0139(10) 0.0156(10) 0.0157(10) -0.0034(8) 0.0005(8) 0.0010(8)
C4 0.0180(14) 0.0168(14) 0.0130(14) -0.0013(11) 0.000 0.000
C5 0.0163(10) 0.0168(10) 0.0137(10) 0.0000(8) -0.0003(8) 0.0002(8)
C6 0.0150(10) 0.0149(10) 0.0175(11) -0.0001(8) 0.0014(8) 0.0008(8)
C7 0.0127(9) 0.0187(10) 0.0176(11) 0.0002(8) -0.0022(8) 0.0000(8)
C8 0.0179(11) 0.0153(10) 0.0127(11) 0.0007(8) -0.0008(8) -0.0011(8)
C9 0.0120(9) 0.0182(10) 0.0163(11) -0.0009(8) 0.0024(8) -0.0010(7)
C10 0.0146(10) 0.0147(10) 0.0172(11) 0.0002(8) -0.0007(8) -0.0001(8)
C11 0.0193(10) 0.0245(11) 0.0155(9) -0.0020(9) 0.0009(8) -0.0007(9)
C12 0.0149(10) 0.0210(10) 0.0204(12) -0.0001(9) -0.0013(8) 0.0009(8)
C13 0.0162(10) 0.0200(10) 0.0163(10) 0.0000(8) -0.0003(8) -0.0004(8)
C14 0.0157(10) 0.0162(9) 0.0165(10) -0.0013(8) -0.0012(8) -0.0014(8)
C15 0.0148(10) 0.0217(11) 0.0190(11) -0.0007(9) -0.0011(9) 0.0015(8)
C16 0.0157(11) 0.0169(10) 0.0146(12) -0.0004(8) -0.0003(8) 0.0030(8)
C17 0.0160(10) 0.0206(10) 0.0173(11) 0.0005(9) 0.0005(9) 0.0003(9)
C18 0.0178(10) 0.0243(11) 0.0168(11) 0.0000(9) -0.0036(8) -0.0005(9)
C19 0.0183(11) 0.0241(11) 0.0181(12) 0.0018(9) 0.0014(9) 0.0005(8)
C20 0.0169(10) 0.0201(11) 0.0184(11) 0.0001(9) 0.0009(9) -0.0014(8)

loop_
_atom_type_symbol
_atom_type_description
_atom_type_scat_dispersion_real
_atom_type_scat_dispersion_imag
_atom_type_scat_source
C C 0.0033 0.0016 'International Tables Vol C Tables 4.2.6.8 and 6.1.1.4'
H H 0.0000 0.0000 'International Tables Vol C Tables 4.2.6.8 and 6.1.1.4'
F F 0.0171 0.0103 'International Tables Vol C Tables 4.2.6.8 and 6.1.1.4'
N N 0.0061 0.0033 'International Tables Vol C Tables 4.2.6.8 and 6.1.1.4'

loop_
_geom_angle_atom_site_label_1
_geom_angle_atom_site_label_2
_geom_angle_atom_site_label_3
_geom_angle
_geom_angle_site_symmetry_1
_geom_angle_site_symmetry_3
C11 N1 C12 115.74(18) . .
C18 N2 C19 116.3(2) . .
F1 C1 C2 118.11(13) . .
F1 C1 C2 118.11(13) . 3_655
C2 C1 C2 123.8(3) . 3_655
C1 C2 C3 118.27(19) . .
C1 C2 H2 120.9 . .
C3 C2 H2 120.9 . .
C2 C3 C4 119.1(2) . .
C2 C3 C10 121.31(18) . .
C4 C3 C10 119.6(2) . .
C3 C4 C3 121.4(3) . 3_655
C3 C4 H4 119.3 . .
C3 C4 H4 119.3 3_655 .
C10 C5 C6 120.88(19) . .
C10 C5 H5 119.6 . .
C6 C5 H5 119.6 . .
C7 C6 C5 118.87(19) . .
C7 C6 C14 120.72(18) . .
C5 C6 C14 120.37(18) . .
C8 C7 C6 120.67(18) . .
C8 C7 H7 119.7 . .
C6 C7 H7 119.7 . .
C7 C8 C9 119.36(19) . .
C7 C8 C16 121.19(19) . .
C9 C8 C16 119.44(19) . .
C10 C9 C8 121.07(19) . .
C10 C9 H9 119.5 . .
C8 C9 H9 119.5 . .
C5 C10 C9 119.1(2) . .
C5 C10 C3 120.95(19) . .
C9 C10 C3 119.91(19) . .
N1 C11 C15 124.4(2) . .
N1 C11 H11 117.8 . .
C15 C11 H11 117.8 . .
N1 C12 C13 124.3(2) . .
N1 C12 H12 117.8 . .
C13 C12 H12 117.8 . .
C12 C13 C14 119.3(2) . .
C12 C13 H13 120.3 . .
C14 C13 H13 120.3 . .
C13 C14 C15 116.92(18) . .
C13 C14 C6 122.30(19) . .
C15 C14 C6 120.75(18) . .
C11 C15 C14 119.27(19) . .
C11 C15 H15 120.4 . .
C14 C15 H15 120.4 . .
C20 C16 C17 117.38(19) . .
C20 C16 C8 121.2(2) . .
C17 C16 C8 121.42(19) . .
C18 C17 C16 118.79(19) . .
C18 C17 H17 120.6 . .
C16 C17 H17 120.6 . .
N2 C18 C17 124.4(2) . .
N2 C18 H18 117.8 . .
C17 C18 H18 117.8 . .
N2 C19 C20 123.6(2) . .
N2 C19 H19 118.2 . .
C20 C19 H19 118.2 . .
C19 C20 C16 119.6(2) . .
C19 C20 H20 120.2 . .
C16 C20 H20 120.2 . .

loop_
_geom_bond_atom_site_label_1
_geom_bond_atom_site_label_2
_geom_bond_distance
_geom_bond_site_symmetry_2
F1 C1 1.360(3) .
N1 C11 1.338(3) .
N1 C12 1.344(3) .
N2 C18 1.340(3) .
N2 C19 1.344(3) .
C1 C2 1.380(2) .
C1 C2 1.380(2) 3_655
C2 C3 1.397(3) .
C2 H2 0.9500 .
C3 C4 1.400(2) .
C3 C10 1.494(3) .
C4 C3 1.400(2) 3_655
C4 H4 0.9500 .
C5 C10 1.392(3) .
C5 C6 1.406(3) .
C5 H5 0.9500 .
C6 C7 1.401(3) .
C6 C14 1.486(3) .
C7 C8 1.394(3) .
C7 H7 0.9500 .
C8 C9 1.395(3) .
C8 C16 1.490(3) .
C9 C10 1.394(3) .
C9 H9 0.9500 .
C11 C15 1.390(3) .
C11 H11 0.9500 .
C12 C13 1.390(3) .
C12 H12 0.9500 .
C13 C14 1.394(3) .
C13 H13 0.9500 .
C14 C15 1.399(3) .
C15 H15 0.9500 .
C16 C20 1.393(3) .
C16 C17 1.395(3) .
C17 C18 1.387(3) .
C17 H17 0.9500 .
C18 H18 0.9500 .
C19 C20 1.386(3) .
C19 H19 0.9500 .
C20 H20 0.9500 .

loop_
_geom_torsion_atom_site_label_1
_geom_torsion_atom_site_label_2
_geom_torsion_atom_site_label_3
_geom_torsion_atom_site_label_4
_geom_torsion
_geom_torsion_site_symmetry_1
_geom_torsion_site_symmetry_2
_geom_torsion_site_symmetry_3
_geom_torsion_site_symmetry_4
F1 C1 C2 C3 -179.6(2) . . . .
C2 C1 C2 C3 -0.5(4) 3_655 . . .
C1 C2 C3 C4 -0.6(3) . . . .
C1 C2 C3 C10 179.2(2) . . . .
C2 C3 C4 C3 1.7(4) . . . 3_655
C10 C3 C4 C3 -178.14(18) . . . 3_655
C10 C5 C6 C7 -0.8(3) . . . .
C10 C5 C6 C14 176.8(2) . . . .
C5 C6 C7 C8 0.2(3) . . . .
C14 C6 C7 C8 -177.39(19) . . . .
C6 C7 C8 C9 0.5(3) . . . .
C6 C7 C8 C16 179.2(2) . . . .
C7 C8 C9 C10 -0.6(3) . . . .
C16 C8 C9 C10 -179.41(19) . . . .
C6 C5 C10 C9 0.7(3) . . . .
C6 C5 C10 C3 -178.85(19) . . . .
C8 C9 C10 C5 0.1(3) . . . .
C8 C9 C10 C3 179.60(19) . . . .
C2 C3 C10 C5 32.2(3) . . . .
C4 C3 C10 C5 -148.0(2) . . . .
C2 C3 C10 C9 -147.3(2) . . . .
C4 C3 C10 C9 32.5(3) . . . .
C12 N1 C11 C15 -0.2(3) . . . .
C11 N1 C12 C13 1.0(3) . . . .
N1 C12 C13 C14 -0.6(3) . . . .
C12 C13 C14 C15 -0.6(3) . . . .
C12 C13 C14 C6 177.6(2) . . . .
C7 C6 C14 C13 -23.5(3) . . . .
C5 C6 C14 C13 158.9(2) . . . .
C7 C6 C14 C15 154.7(2) . . . .
C5 C6 C14 C15 -22.9(3) . . . .
N1 C11 C15 C14 -1.1(4) . . . .
C13 C14 C15 C11 1.4(3) . . . .
C6 C14 C15 C11 -176.9(2) . . . .
C7 C8 C16 C20 142.9(2) . . . .
C9 C8 C16 C20 -38.3(3) . . . .
C7 C8 C16 C17 -37.7(3) . . . .
C9 C8 C16 C17 141.0(2) . . . .
C20 C16 C17 C18 1.1(3) . . . .
C8 C16 C17 C18 -178.2(2) . . . .
C19 N2 C18 C17 0.3(3) . . . .
C16 C17 C18 N2 -1.2(4) . . . .
C18 N2 C19 C20 0.7(3) . . . .
N2 C19 C20 C16 -0.7(4) . . . .
C17 C16 C20 C19 -0.3(3) . . . .
C8 C16 C20 C19 179.1(2) . . . .
